data_4500512
loop_
_publ_author_name
'Fu, Ying'
'Su, Jie'
'Yang, Sihai'
'Zou, Zhibo'
'Li, Guobao'
'Liao, Fuhui'
'Xiong, Ming'
'Lin, Jianhua'

_publ_section_title
;
 Syntheses, Structures, and Structural Transformations of Mixed Na(I) and
 Zn(II) Metal--Organic Frameworks with 1,3,5-Benzenetricarboxylate Ligands
;
_journal_issue 6
_journal_name_full 'Crystal Growth &amp; Design'
_journal_page_first 2243
_journal_paper_doi 10.1021/cg101610k
_journal_volume 11
_journal_year 2011
_chemical_formula_sum 'C20 H12 Na2 O18 Zn3'
_chemical_formula_weight 782.39
_chemical_name_systematic
;
 ?
;
_space_group_IT_number 15
_symmetry_cell_setting monoclinic
_symmetry_space_group_name_Hall '-C 2yc'
_symmetry_space_group_name_H-M 'C 1 2/c 1'
_atom_sites_solution_hydrogens geom
_atom_sites_solution_primary direct
_atom_sites_solution_secondary difmap
_audit_creation_method SHELXL-97
_cell_angle_alpha 90.00
_cell_angle_beta 99.00(3)
_cell_angle_gamma 90.00
_cell_formula_units_Z 4
_cell_length_a 7.3529(15)
_cell_length_b 19.332(4)
_cell_length_c 16.542(3)
_cell_measurement_reflns_used 3532
_cell_measurement_temperature 383(2)
_cell_measurement_theta_max 27.48
_cell_measurement_theta_min 2.91
_cell_volume 2322.4(8)
_computing_cell_refinement 'Bruker XSCANS'
_computing_data_collection 'Bruker XSCANS'
_computing_data_reduction 'Bruker SHELXTL'
_computing_molecular_graphics 'Bruker SHELXTL'
_computing_publication_material 'SHELXL-97 (Sheldrick, 1997)'
_computing_structure_refinement 'SHELXL-97 (Sheldrick, 1997)'
_computing_structure_solution 'SHELXS-97 (Sheldrick, 1997)'
_diffrn_ambient_temperature 383(2)
_diffrn_detector_area_resol_mean '4096x4096pixels / 62x62mm'
_diffrn_measured_fraction_theta_full 0.950
_diffrn_measured_fraction_theta_max 0.950
_diffrn_measurement_device_type 'Bruker P4'
_diffrn_measurement_method '\w scans'
_diffrn_radiation_monochromator graphite
_diffrn_radiation_source 'sealed tube'
_diffrn_radiation_type MoK\a
_diffrn_radiation_wavelength 0.71073
_diffrn_reflns_av_R_equivalents 0.2314
_diffrn_reflns_av_sigmaI/netI 0.1655
_diffrn_reflns_limit_h_max 8
_diffrn_reflns_limit_h_min -7
_diffrn_reflns_limit_k_max 18
_diffrn_reflns_limit_k_min -21
_diffrn_reflns_limit_l_max 18
_diffrn_reflns_limit_l_min -18
_diffrn_reflns_number 3532
_diffrn_reflns_theta_full 23.26
_diffrn_reflns_theta_max 23.26
_diffrn_reflns_theta_min 2.45
_diffrn_standards_decay_% 5
_diffrn_standards_number 0
_exptl_absorpt_coefficient_mu 3.210
_exptl_absorpt_correction_T_max 0.938
_exptl_absorpt_correction_T_min 0.742
_exptl_absorpt_correction_type multi-scan
_exptl_absorpt_process_details
;                                    
SADABS 2007/2 (Sheldrick, G.M., 2007)
;
_exptl_crystal_colour colorless
_exptl_crystal_density_diffrn 2.238
_exptl_crystal_density_method 'not measured'
_exptl_crystal_description plate
_exptl_crystal_F_000 1552
_exptl_crystal_size_max 0.3
_exptl_crystal_size_mid 0.08
_exptl_crystal_size_min 0.02
_refine_diff_density_max 1.699
_refine_diff_density_min -0.713
_refine_diff_density_rms 0.205
_refine_ls_extinction_method none
_refine_ls_goodness_of_fit_ref 1.033
_refine_ls_hydrogen_treatment constr
_refine_ls_matrix_type full
_refine_ls_number_parameters 186
_refine_ls_number_reflns 1588
_refine_ls_number_restraints 0
_refine_ls_restrained_S_all 1.033
_refine_ls_R_factor_all 0.1307
_refine_ls_R_factor_gt 0.1041
_refine_ls_shift/su_max 0.000
_refine_ls_shift/su_mean 0.000
_refine_ls_structure_factor_coef Fsqd
_refine_ls_weighting_details 'calc w=1/[\s^2^(Fo^2^)+(0.1245P)^2^+81.1062P] where P=(Fo^2^+2Fc^2^)/3'
_refine_ls_weighting_scheme calc
_refine_ls_wR_factor_gt 0.2638
_refine_ls_wR_factor_ref 0.2817
_reflns_number_gt 1178
_reflns_number_total 1588
_reflns_threshold_expression >2sigma(I)
_cod_data_source_file cg101610k_si_001.cif
_cod_data_source_block 2a
_cod_original_sg_symbol_H-M C2/c
_cod_database_code 4500512

loop_
_symmetry_equiv_pos_as_xyz
'x, y, z'
'-x, y, -z+1/2'
'x+1/2, y+1/2, z'
'-x+1/2, y+1/2, -z+1/2'
'-x, -y, -z'
'x, -y, z-1/2'
'-x+1/2, -y+1/2, -z'
'x+1/2, -y+1/2, z-1/2'

loop_
_atom_site_label
_atom_site_type_symbol
_atom_site_fract_x
_atom_site_fract_y
_atom_site_fract_z
_atom_site_U_iso_or_equiv
_atom_site_adp_type
_atom_site_occupancy
_atom_site_symmetry_multiplicity
_atom_site_calc_flag
_atom_site_refinement_flags
Zn1 Zn 0.0000 -0.16434(18) 0.2500 0.0487(10) Uani 1 2 d S
Zn2 Zn 0.1402(3) 0.00797(9) 0.40097(12) 0.0323(7) Uani 1 1 d .
Na1A Na 0.0000 0.1279(5) 0.2500 0.046(2) Uani 1 2 d S
Na1B Na 0.0000 -0.3591(5) 0.2500 0.047(3) Uani 1 2 d S
O1 O -0.225(3) -0.2804(10) 0.2011(12) 0.095(5) Uiso 1 1 d .
O2 O 0.3125(17) -0.0284(6) 0.3312(8) 0.046(3) Uani 1 1 d .
H2A H 0.3621 -0.0657 0.3436 0.069 Uiso 1 1 d .
H2B H 0.3026 -0.0071 0.3732 0.069 Uiso 1 1 d .
O3 O -0.0558(17) -0.1193(5) 0.3506(7) 0.039(3) Uani 1 1 d .
O4 O -0.3860(17) 0.0493(7) 0.3292(8) 0.055(4) Uani 1 1 d .
O5 O -0.085(2) 0.0460(6) 0.3444(7) 0.051(3) Uani 1 1 d .
O6 O 0.2842(16) 0.0779(5) 0.4673(7) 0.037(3) Uani 1 1 d .
O7 O 0.0932(18) -0.0747(6) 0.4644(7) 0.043(3) Uani 1 1 d .
O8 O -0.263(2) -0.1717(7) 0.1929(8) 0.064(4) Uani 1 1 d .
O9 O 0.2595(16) 0.1319(6) 0.3503(7) 0.037(3) Uani 1 1 d .
C1 C -0.410(2) -0.2378(8) 0.0858(9) 0.030(4) Uani 1 1 d .
C2 C -0.087(2) -0.2477(8) 0.4282(10) 0.030(4) Uani 1 1 d .
H2 H -0.1504 -0.2434 0.3753 0.036 Uiso 1 1 calc .
C3 C 0.313(2) 0.1299(7) 0.4244(9) 0.022(3) Uani 1 1 d .
C4 C 0.4131(19) 0.1901(7) 0.4670(8) 0.020(3) Uani 1 1 d .
C5 C 0.0048(19) -0.1912(8) 0.4653(9) 0.025(3) Uani 1 1 d .
C6 C -0.297(3) -0.2285(10) 0.1660(10) 0.043(4) Uani 1 1 d .
C7 C 0.013(2) -0.1237(8) 0.4242(10) 0.031(4) Uani 1 1 d .
C8 C 0.499(2) 0.1829(8) 0.5456(9) 0.030(4) Uani 1 1 d .
H8 H 0.4960 0.1407 0.5722 0.036 Uiso 1 1 calc .
C9 C 0.0885(19) -0.1990(7) 0.5452(8) 0.021(3) Uani 1 1 d .
H9 H 0.1453 -0.1610 0.5729 0.025 Uiso 1 1 calc .
C10 C -0.242(2) 0.0257(8) 0.3578(10) 0.033(4) Uani 1 1 d .
H10 H -0.2442 -0.0112 0.3936 0.040 Uiso 1 1 calc .

loop_
_atom_site_aniso_label
_atom_site_aniso_U_11
_atom_site_aniso_U_22
_atom_site_aniso_U_33
_atom_site_aniso_U_23
_atom_site_aniso_U_13
_atom_site_aniso_U_12
Zn1 0.046(2) 0.075(2) 0.0240(16) 0.000 0.0031(13) 0.000
Zn2 0.0319(12) 0.0279(11) 0.0377(12) 0.0023(8) 0.0075(8) -0.0096(8)
Na1A 0.048(6) 0.049(6) 0.035(6) 0.000 -0.013(4) 0.000
Na1B 0.061(7) 0.038(6) 0.039(6) 0.000 -0.004(5) 0.000
O2 0.043(8) 0.038(7) 0.062(8) -0.007(6) 0.023(6) -0.008(5)
O3 0.066(9) 0.021(6) 0.032(8) 0.004(5) 0.017(6) -0.005(5)
O4 0.019(8) 0.078(10) 0.069(9) 0.027(7) 0.012(6) 0.005(6)
O5 0.095(5) 0.031(6) 0.034(7) 0.004(5) 0.030(7) -0.001(6)
O6 0.047(8) 0.026(6) 0.039(7) -0.004(5) 0.015(5) -0.015(5)
O7 0.068(9) 0.028(6) 0.036(7) -0.015(5) 0.013(6) -0.024(6)
O8 0.086(11) 0.060(9) 0.039(8) -0.002(7) -0.018(7) -0.022(8)
O9 0.046(8) 0.036(7) 0.027(7) -0.002(5) 0.001(5) -0.010(5)
C1 0.038(10) 0.027(9) 0.028(9) 0.010(7) 0.011(7) -0.014(7)
C2 0.021(9) 0.037(9) 0.034(9) -0.003(7) 0.009(7) -0.009(7)
C3 0.020(8) 0.022(8) 0.026(9) 0.017(6) 0.005(7) 0.012(6)
C4 0.014(8) 0.024(8) 0.018(7) 0.001(6) -0.006(6) -0.001(6)
C5 0.017(8) 0.032(8) 0.026(8) -0.004(7) 0.004(6) -0.014(6)
C6 0.052(12) 0.049(12) 0.028(10) 0.005(5) 0.004(8) 0.001(3)
C7 0.037(10) 0.038(10) 0.027(10) 0.002(7) 0.026(8) 0.001(3)
C8 0.021(9) 0.034(9) 0.037(10) 0.009(7) 0.012(7) 0.001(3)
C9 0.023(8) 0.019(8) 0.022(8) 0.005(5) 0.008(6) 0.001(3)
C10 0.026(11) 0.040(10) 0.036(9) 0.000(7) 0.013(8) -0.015(8)

loop_
_atom_type_symbol
_atom_type_description
_atom_type_scat_dispersion_real
_atom_type_scat_dispersion_imag
_atom_type_scat_source
C C 0.0033 0.0016 'International Tables Vol C Tables 4.2.6.8 and 6.1.1.4'
H H 0.0000 0.0000 'International Tables Vol C Tables 4.2.6.8 and 6.1.1.4'
O O 0.0106 0.0060 'International Tables Vol C Tables 4.2.6.8 and 6.1.1.4'
Na Na 0.0362 0.0249 'International Tables Vol C Tables 4.2.6.8 and 6.1.1.4'
Zn Zn 0.2839 1.4301 'International Tables Vol C Tables 4.2.6.8 and 6.1.1.4'

loop_
_geom_angle_atom_site_label_1
_geom_angle_atom_site_label_2
_geom_angle_atom_site_label_3
_geom_angle
_geom_angle_site_symmetry_1
_geom_angle_site_symmetry_3
O3 Zn1 O3 127.7(6) 2 .
O3 Zn1 O8 87.0(5) 2 .
O3 Zn1 O8 96.6(6) . .
O3 Zn1 O8 96.6(6) 2 2
O3 Zn1 O8 87.0(5) . 2
O8 Zn1 O8 172.0(8) . 2
O5 Zn2 O6 111.1(5) . .
O5 Zn2 O2 115.8(5) . .
O6 Zn2 O2 103.6(5) . .
O5 Zn2 O7 111.2(5) . .
O6 Zn2 O7 112.9(5) . .
O2 Zn2 O7 101.8(5) . .
O5 Zn2 Na1A 41.4(3) . .
O6 Zn2 Na1A 90.9(4) . .
O2 Zn2 Na1A 87.8(4) . .
O7 Zn2 Na1A 150.9(4) . .
O5 Zn2 H2B 130.3 . .
O6 Zn2 H2B 84.9 . .
O2 Zn2 H2B 19.7 . .
O7 Zn2 H2B 103.9 . .
Na1A Zn2 H2B 94.4 . .
O9 Na1A O9 176.2(7) 2 .
O9 Na1A O5 79.8(5) 2 2
O9 Na1A O5 102.8(5) . 2
O9 Na1A O5 102.8(5) 2 .
O9 Na1A O5 79.8(5) . .
O5 Na1A O5 96.4(6) 2 .
O9 Na1A O1 108.1(5) 2 3
O9 Na1A O1 69.4(5) . 3
O5 Na1A O1 87.6(5) 2 3
O5 Na1A O1 149.1(5) . 3
O9 Na1A O1 69.4(5) 2 4_455
O9 Na1A O1 108.1(5) . 4_455
O5 Na1A O1 149.1(5) 2 4_455
O5 Na1A O1 87.6(5) . 4_455
O1 Na1A O1 104.5(8) 3 4_455
O9 Na1A Zn2 52.1(3) 2 2
O9 Na1A Zn2 131.2(4) . 2
O5 Na1A Zn2 32.3(4) 2 2
O5 Na1A Zn2 87.1(4) . 2
O1 Na1A Zn2 110.6(4) 3 2
O1 Na1A Zn2 118.1(4) 4_455 2
O9 Na1A Zn2 131.2(4) 2 .
O9 Na1A Zn2 52.1(3) . .
O5 Na1A Zn2 87.1(4) 2 .
O5 Na1A Zn2 32.3(4) . .
O1 Na1A Zn2 118.1(4) 3 .
O1 Na1A Zn2 110.6(4) 4_455 .
Zn2 Na1A Zn2 95.4(3) 2 .
O9 Na1A Na1B 134.8(3) 2 3
O9 Na1A Na1B 44.8(3) . 3
O5 Na1A Na1B 71.4(4) 2 3
O5 Na1A Na1B 114.2(4) . 3
O1 Na1A Na1B 38.6(4) 3 3
O1 Na1A Na1B 134.2(5) 4_455 3
Zn2 Na1A Na1B 103.38(16) 2 3
Zn2 Na1A Na1B 81.97(13) . 3
O9 Na1A Na1B 44.8(3) 2 3_455
O9 Na1A Na1B 134.8(3) . 3_455
O5 Na1A Na1B 114.2(4) 2 3_455
O5 Na1A Na1B 71.4(4) . 3_455
O1 Na1A Na1B 134.2(5) 3 3_455
O1 Na1A Na1B 38.6(4) 4_455 3_455
Zn2 Na1A Na1B 81.97(13) 2 3_455
Zn2 Na1A Na1B 103.38(16) . 3_455
Na1B Na1A Na1B 172.2(4) 3 3_455
O4 Na1B O4 78.3(8) 4_445 3_545
O4 Na1B O1 153.4(6) 4_445 2
O4 Na1B O1 97.6(6) 3_545 2
O4 Na1B O1 97.6(6) 4_445 .
O4 Na1B O1 153.4(6) 3_545 .
O1 Na1B O1 97.1(11) 2 .
O4 Na1B O9 78.9(4) 4_445 4_545
O4 Na1B O9 95.1(4) 3_545 4_545
O1 Na1B O9 75.3(5) 2 4_545
O1 Na1B O9 110.0(6) . 4_545
O4 Na1B O9 95.1(4) 4_445 3_445
O4 Na1B O9 78.9(4) 3_545 3_445
O1 Na1B O9 110.0(6) 2 3_445
O1 Na1B O9 75.3(5) . 3_445
O9 Na1B O9 172.4(6) 4_545 3_445
O4 Na1B Na1A 70.7(3) 4_445 3_445
O4 Na1B Na1A 102.9(4) 3_545 3_445
O1 Na1B Na1A 135.1(6) 2 3_445
O1 Na1B Na1A 51.8(5) . 3_445
O9 Na1B Na1A 140.3(3) 4_545 3_445
O9 Na1B Na1A 38.9(3) 3_445 3_445
O4 Na1B Na1A 102.9(4) 4_445 3_545
O4 Na1B Na1A 70.7(3) 3_545 3_545
O1 Na1B Na1A 51.8(5) 2 3_545
O1 Na1B Na1A 135.1(6) . 3_545
O9 Na1B Na1A 38.9(3) 4_545 3_545
O9 Na1B Na1A 140.3(3) 3_445 3_545
Na1A Na1B Na1A 172.2(4) 3_445 3_545
C6 O1 Na1B 158.9(17) . .
C6 O1 Na1A 111.4(15) . 3_445
Na1B O1 Na1A 89.5(6) . 3_445
Zn2 O2 H2A 118.0 . .
Zn2 O2 H2B 34.5 . .
H2A O2 H2B 109.0 . .
C7 O3 Zn1 133.3(11) . .
C10 O4 Na1B 139.1(11) . 3_455
C10 O5 Zn2 122.4(11) . .
C10 O5 Na1A 131.2(12) . .
Zn2 O5 Na1A 106.3(6) . .
C3 O6 Zn2 111.0(10) . .
C7 O7 Zn2 116.1(11) . .
C6 O8 Zn1 111.4(14) . .
C3 O9 Na1A 144.1(10) . .
C3 O9 Na1B 119.5(10) . 3
Na1A O9 Na1B 96.3(4) . 3
C8 C1 C9 118.6(14) 6_455 8_445
C8 C1 C6 120.7(15) 6_455 .
C9 C1 C6 120.4(15) 8_445 .
C4 C2 C5 121.8(15) 3_445 .
C4 C2 H2 119.1 3_445 .
C5 C2 H2 119.1 . .
O9 C3 O6 121.9(14) . .
O9 C3 C4 120.3(12) . .
O6 C3 C4 117.8(13) . .
C8 C4 C2 120.3(14) . 3
C8 C4 C3 119.5(13) . .
C2 C4 C3 120.1(12) 3 .
C2 C5 C9 117.1(14) . .
C2 C5 C7 123.3(15) . .
C9 C5 C7 119.7(13) . .
O8 C6 O1 122(2) . .
O8 C6 C1 120.3(16) . .
O1 C6 C1 117.8(18) . .
O3 C7 O7 123.5(15) . .
O3 C7 C5 118.2(15) . .
O7 C7 C5 118.3(15) . .
C4 C8 C1 120.2(14) . 6_656
C4 C8 H8 119.9 . .
C1 C8 H8 119.9 6_656 .
C5 C9 C1 121.9(13) . 8_546
C5 C9 H9 119.1 . .
C1 C9 H9 119.1 8_546 .
O4 C10 O5 126.3(16) . .
O4 C10 H10 116.8 . .
O5 C10 H10 116.8 . .

loop_
_geom_bond_atom_site_label_1
_geom_bond_atom_site_label_2
_geom_bond_distance
_geom_bond_site_symmetry_2
Zn1 O3 1.977(11) 2
Zn1 O3 1.977(11) .
Zn1 O8 2.021(14) .
Zn1 O8 2.021(14) 2
Zn2 O5 1.916(14) .
Zn2 O6 1.947(11) .
Zn2 O2 1.971(11) .
Zn2 O7 1.971(11) .
Zn2 Na1A 3.445(7) .
Zn2 H2B 1.3754 .
Na1A O9 2.326(12) 2
Na1A O9 2.326(12) .
Na1A O5 2.374(13) 2
Na1A O5 2.374(13) .
Na1A O1 2.90(2) 3
Na1A O1 2.90(2) 4_455
Na1A Zn2 3.445(7) 2
Na1A Na1B 3.6850(12) 3
Na1A Na1B 3.6850(12) 3_455
Na1B O4 2.281(15) 4_445
Na1B O4 2.281(15) 3_545
Na1B O1 2.30(2) 2
Na1B O1 2.30(2) .
Na1B O9 2.614(11) 4_545
Na1B O9 2.614(11) 3_445
Na1B Na1A 3.6850(12) 3_445
Na1B Na1A 3.6850(12) 3_545
O1 C6 1.23(2) .
O1 Na1A 2.90(2) 3_445
O2 H2A 0.8198 .
O2 H2B 0.8198 .
O3 C7 1.25(2) .
O4 C10 1.18(2) .
O4 Na1B 2.281(15) 3_455
O5 C10 1.27(2) .
O6 C3 1.266(17) .
O7 C7 1.25(2) .
O8 C6 1.20(2) .
O9 C3 1.227(18) .
O9 Na1B 2.614(11) 3
C1 C8 1.37(2) 6_455
C1 C9 1.39(2) 8_445
C1 C6 1.46(3) .
C2 C4 1.36(2) 3_445
C2 C5 1.38(2) .
C2 H2 0.9300 .
C3 C4 1.49(2) .
C4 C8 1.36(2) .
C4 C2 1.36(2) 3
C5 C9 1.38(2) .
C5 C7 1.48(2) .
C8 C1 1.37(2) 6_656
C8 H8 0.9300 .
C9 C1 1.39(2) 8_546
C9 H9 0.9300 .
C10 H10 0.9300 .

loop_
_geom_hbond_atom_site_label_D
_geom_hbond_atom_site_label_H
_geom_hbond_atom_site_label_A
_geom_hbond_distance_DH
_geom_hbond_distance_HA
_geom_hbond_distance_DA
_geom_hbond_angle_DHA
_geom_hbond_site_symmetry_A
O2 H2A O8 0.82 2.23 2.815(19) 129.0 2
O2 H2B O6 0.82 2.28 3.079(16) 164.0 .
